data_4306800
loop_
_publ_author_name
'Seok Woo Choi'
'Hyun Young Kwak'
'Jung Hee Yoon'
'Hyoung Chan Kim'
'Eui Kwan Koh'
'Chang Seop Hong'

_publ_section_title
;
Intermolecular Contact-Tuned Magnetic Nature in One-Dimensional 3d-5d
Bimetallic Systems: From a Metamagnet to a Single-Chain Magnet
;
_journal_name_full 'Inorganic Chemistry'
_journal_page_first 10214
_journal_page_last 10216
_journal_paper_doi 10.1021/ic801699p
_journal_volume 47
_journal_year 2008
_chemical_formula_sum 'C80 H60 N16 O P2 W2'
_chemical_formula_weight 1691.08
_chemical_name_systematic
;
 ?
;
_space_group_IT_number 2
_symmetry_cell_setting triclinic
_symmetry_space_group_name_Hall '-P 1'
_symmetry_space_group_name_H-M 'P -1'
_atom_sites_solution_hydrogens geom
_atom_sites_solution_primary direct
_atom_sites_solution_secondary difmap
_audit_creation_method SHELXL-97
_cell_angle_alpha 113.034(6)
_cell_angle_beta 97.370(6)
_cell_angle_gamma 97.220(6)
_cell_formula_units_Z 1
_cell_length_a 9.2764(17)
_cell_length_b 14.473(3)
_cell_length_c 14.995(3)
_cell_measurement_reflns_used 3481
_cell_measurement_temperature 293(2)
_cell_measurement_theta_max 21.121
_cell_measurement_theta_min 2.256
_cell_volume 1802.9(6)
_computing_cell_refinement 'Bruker SMART APEX II'
_computing_data_collection 'Bruker SMART APEX II'
_computing_data_reduction 'Bruker SAINT'
_computing_molecular_graphics 'Wing X'
_computing_publication_material 'Wing X'
_computing_structure_refinement 'SHELXL-97 (Sheldrick, 1997)'
_computing_structure_solution SHELXTL
_diffrn_ambient_temperature 293(2)
_diffrn_measured_fraction_theta_full 0.997
_diffrn_measured_fraction_theta_max 0.899
_diffrn_measurement_device_type 'CCD area detector'
_diffrn_measurement_method 'Omega scans'
_diffrn_radiation_monochromator graphite
_diffrn_radiation_source 'fine-focus sealed tube'
_diffrn_radiation_type MoK\a
_diffrn_radiation_wavelength 0.71073
_diffrn_reflns_av_R_equivalents 0.0763
_diffrn_reflns_av_sigmaI/netI 0.1223
_diffrn_reflns_limit_h_max 11
_diffrn_reflns_limit_h_min -12
_diffrn_reflns_limit_k_max 17
_diffrn_reflns_limit_k_min -18
_diffrn_reflns_limit_l_max 19
_diffrn_reflns_limit_l_min -19
_diffrn_reflns_number 19289
_diffrn_reflns_theta_full 25.00
_diffrn_reflns_theta_max 28.34
_diffrn_reflns_theta_min 1.50
_exptl_absorpt_coefficient_mu 3.290
_exptl_absorpt_correction_T_max 0.9401
_exptl_absorpt_correction_T_min 0.4737
_exptl_absorpt_correction_type multi-scan
_exptl_absorpt_process_details sadabs
_exptl_crystal_colour yellow
_exptl_crystal_density_diffrn 1.557
_exptl_crystal_density_method 'not measured'
_exptl_crystal_description rod
_exptl_crystal_F_000 838
_exptl_crystal_size_max 0.27
_exptl_crystal_size_mid 0.07
_exptl_crystal_size_min 0.02
_refine_diff_density_max 1.817
_refine_diff_density_min -1.733
_refine_diff_density_rms 0.147
_refine_ls_extinction_method none
_refine_ls_goodness_of_fit_ref 1.009
_refine_ls_hydrogen_treatment constr
_refine_ls_matrix_type full
_refine_ls_number_parameters 479
_refine_ls_number_reflns 8094
_refine_ls_number_restraints 0
_refine_ls_restrained_S_all 1.009
_refine_ls_R_factor_all 0.1139
_refine_ls_R_factor_gt 0.0473
_refine_ls_shift/su_max 0.002
_refine_ls_shift/su_mean 0.000
_refine_ls_structure_factor_coef Fsqd
_refine_ls_weighting_details 'calc w=1/[\s^2^(Fo^2^)+(0.0176P)^2^+0.0000P] where P=(Fo^2^+2Fc^2^)/3'
_refine_ls_weighting_scheme calc
_refine_ls_wR_factor_gt 0.0648
_refine_ls_wR_factor_ref 0.0799
_reflns_number_gt 4946
_reflns_number_total 8094
_reflns_threshold_expression >2sigma(I)
_cod_data_source_file ic801699p_si_002.cif
_cod_data_source_block complex1
_cod_depositor_comments
;
The following automatic conversions were performed:
'_symmetry_cell_setting' value 'Triclinic' changed to 'triclinic'
according to '/home/saulius/struct/CIF-dictionaries/cif_core.dic'
dictionary named 'cif_core.dic' version 2.4.1 from 2010-06-29.

Automatic conversion script
Id: cif_fix_enum 1527 2010-12-29 10:47:43Z saulius 
;
_cod_original_cell_volume 1803.0(6)
_cod_database_code 4306800

loop_
_symmetry_equiv_pos_as_xyz
'x, y, z'
'-x, -y, -z'

loop_
_atom_site_label
_atom_site_type_symbol
_atom_site_fract_x
_atom_site_fract_y
_atom_site_fract_z
_atom_site_U_iso_or_equiv
_atom_site_adp_type
_atom_site_occupancy
_atom_site_symmetry_multiplicity
_atom_site_calc_flag
_atom_site_refinement_flags
_atom_site_disorder_assembly
_atom_site_disorder_group
W1 W 0.59343(3) 0.79352(2) 0.56960(2) 0.03710(9) Uani 1 1 d . . .
C3 C 0.3980(7) 0.8107(5) 0.4875(6) 0.058(2) Uani 1 1 d . . .
N3 N 0.2927(7) 0.8186(5) 0.4449(5) 0.092(2) Uani 1 1 d . . .
C6 C 0.4364(7) 0.7110(5) 0.6170(5) 0.0504(18) Uani 1 1 d . . .
N6 N 0.3571(6) 0.6627(5) 0.6417(5) 0.074(2) Uani 1 1 d . . .
C1 C 0.4984(6) 0.6467(5) 0.4485(5) 0.0445(17) Uani 1 1 d . . .
N1 N 0.4508(6) 0.5698(4) 0.3844(5) 0.0617(18) Uani 1 1 d . . .
C2 C 0.6639(7) 0.7924(5) 0.4383(5) 0.0491(18) Uani 1 1 d . . .
N2 N 0.7122(6) 0.7904(4) 0.3709(5) 0.0662(18) Uani 1 1 d . . .
C5 C 0.6743(7) 0.8295(6) 0.7220(6) 0.058(2) Uani 1 1 d . . .
N5 N 0.7284(7) 0.8475(6) 0.8025(5) 0.086(2) Uani 1 1 d . . .
C4 C 0.5159(7) 0.9273(5) 0.6551(5) 0.0524(19) Uani 1 1 d . . .
N4 N 0.4733(6) 0.9976(5) 0.7028(5) 0.0731(19) Uani 1 1 d . . .
N7 N 0.7679(5) 0.7062(3) 0.5753(4) 0.0397(13) Uani 1 1 d . . .
C7 C 0.7440(6) 0.6097(5) 0.5663(5) 0.0493(18) Uani 1 1 d . . .
H7 H 0.6466 0.5745 0.5493 0.059 Uiso 1 1 calc R . .
C8 C 0.8538(7) 0.5599(5) 0.5805(5) 0.0538(19) Uani 1 1 d . . .
H8 H 0.8322 0.4925 0.5731 0.065 Uiso 1 1 calc R . .
C9 C 0.9976(7) 0.6122(5) 0.6062(5) 0.0545(19) Uani 1 1 d . . .
H9 H 1.0752 0.5800 0.6159 0.065 Uiso 1 1 calc R . .
C10 C 1.0260(6) 0.7106(5) 0.6175(5) 0.0497(18) Uani 1 1 d . . .
H10 H 1.1234 0.7461 0.6351 0.060 Uiso 1 1 calc R . .
C11 C 0.9104(6) 0.7591(4) 0.6028(5) 0.0398(16) Uani 1 1 d . . .
C12 C 0.9298(6) 0.8646(5) 0.6165(4) 0.0397(16) Uani 1 1 d . . .
C13 C 1.0692(6) 0.9259(5) 0.6364(5) 0.056(2) Uani 1 1 d . . .
H13 H 1.1546 0.8993 0.6415 0.067 Uiso 1 1 calc R . .
C14 C 1.0792(7) 1.0261(5) 0.6483(5) 0.066(2) Uani 1 1 d . . .
H14 H 1.1711 1.0682 0.6622 0.079 Uiso 1 1 calc R . .
C15 C 0.9515(8) 1.0624(5) 0.6393(5) 0.063(2) Uani 1 1 d . . .
H15 H 0.9558 1.1292 0.6454 0.075 Uiso 1 1 calc R . .
C16 C 0.8162(7) 0.9998(5) 0.6212(5) 0.0504(18) Uani 1 1 d . . .
H16 H 0.7299 1.0254 0.6159 0.061 Uiso 1 1 calc R . .
N8 N 0.8066(5) 0.9037(3) 0.6113(4) 0.0384(13) Uani 1 1 d . . .
P1 P 0.1181(2) 0.68367(14) 0.94778(15) 0.0545(5) Uani 1 1 d . A .
C17 C 0.0849(7) 0.5689(5) 0.8383(5) 0.0497(18) Uani 1 1 d . . .
C18 C -0.0538(8) 0.5038(7) 0.8015(6) 0.067(2) Uani 1 1 d . . .
H18 H -0.1334 0.5228 0.8316 0.081 Uiso 1 1 calc R . .
C19 C -0.0728(9) 0.4121(7) 0.7210(7) 0.081(3) Uani 1 1 d . . .
H19 H -0.1657 0.3696 0.6975 0.097 Uiso 1 1 calc R . .
C20 C 0.0417(10) 0.3816(6) 0.6745(6) 0.072(2) Uani 1 1 d . . .
H20 H 0.0270 0.3192 0.6201 0.087 Uiso 1 1 calc R . .
C21 C 0.1777(8) 0.4445(6) 0.7096(6) 0.068(2) Uani 1 1 d . . .
H21 H 0.2565 0.4242 0.6790 0.082 Uiso 1 1 calc R . .
C22 C 0.2002(8) 0.5370(6) 0.7891(6) 0.067(2) Uani 1 1 d . . .
H22 H 0.2932 0.5793 0.8106 0.081 Uiso 1 1 calc R . .
C23 C 0.2466(7) 0.6697(5) 1.0393(5) 0.0506(18) Uani 1 1 d . . .
C24 C 0.2750(7) 0.5744(5) 1.0252(6) 0.059(2) Uani 1 1 d . . .
H24 H 0.2324 0.5178 0.9667 0.071 Uiso 1 1 calc R . .
C25 C 0.3684(8) 0.5636(6) 1.0996(6) 0.068(2) Uani 1 1 d . . .
H25 H 0.3890 0.4997 1.0910 0.081 Uiso 1 1 calc R . .
C26 C 0.4296(8) 0.6477(7) 1.1855(6) 0.068(2) Uani 1 1 d . . .
H26 H 0.4899 0.6401 1.2357 0.082 Uiso 1 1 calc R . .
C27 C 0.4037(8) 0.7426(6) 1.1988(6) 0.073(2) Uani 1 1 d . . .
H27 H 0.4475 0.7993 1.2569 0.087 Uiso 1 1 calc R . .
C28 C 0.3121(8) 0.7531(6) 1.1253(6) 0.064(2) Uani 1 1 d . . .
H28 H 0.2941 0.8176 1.1338 0.077 Uiso 1 1 calc R . .
C29 C 0.1905(8) 0.7934(5) 0.9272(5) 0.0567(19) Uani 1 1 d . . .
C35 C -0.0497(8) 0.7040(5) 0.9919(6) 0.068(2) Uani 1 1 d . . .
C32 C 0.3072(11) 0.9626(7) 0.8946(7) 0.090(3) Uani 1 1 d . . .
C31 C 0.3530(10) 0.8785(7) 0.8627(8) 0.116(4) Uani 1 1 d . A .
H31 H 0.4293 0.8736 0.8275 0.139 Uiso 1 1 calc R . .
C30 C 0.2953(10) 0.7932(7) 0.8776(8) 0.126(4) Uani 1 1 d . A .
H30 H 0.3333 0.7339 0.8510 0.151 Uiso 1 1 calc R . .
C33A C 0.241(2) 0.9810(10) 0.9829(14) 0.098(7) Uani 0.601(19) 1 d P A 1
C34A C 0.178(2) 0.8940(11) 0.9957(14) 0.091(7) Uani 0.601(19) 1 d P A 1
C33B C 0.152(2) 0.9384(18) 0.888(2) 0.078(10) Uani 0.399(19) 1 d P A 2
C34B C 0.091(2) 0.8561(16) 0.907(2) 0.067(8) Uani 0.399(19) 1 d P A 2
C36 C -0.0697(9) 0.7023(5) 1.0803(6) 0.078(2) Uani 1 1 d . A .
H36 H 0.0044 0.6878 1.1180 0.093 Uiso 1 1 calc R . .
C37 C -0.2005(11) 0.7221(7) 1.1139(8) 0.103(3) Uani 1 1 d . . .
H37 H -0.2155 0.7193 1.1729 0.124 Uiso 1 1 calc R A .
C38 C -0.3037(13) 0.7452(8) 1.0599(11) 0.138(5) Uani 1 1 d . A .
H38 H -0.3877 0.7630 1.0849 0.166 Uiso 1 1 calc R . .
C39 C -0.2919(13) 0.7439(10) 0.9697(11) 0.177(7) Uani 1 1 d . . .
H39 H -0.3690 0.7554 0.9317 0.212 Uiso 1 1 calc R A .
C40 C -0.1594(11) 0.7246(8) 0.9358(9) 0.140(5) Uani 1 1 d . A .
H40 H -0.1463 0.7258 0.8758 0.169 Uiso 1 1 calc R . .
O1 O 0.4282(15) 0.3933(11) 0.2079(10) 0.150(5) Uani 0.50 1 d P . .

loop_
_atom_site_aniso_label
_atom_site_aniso_U_11
_atom_site_aniso_U_22
_atom_site_aniso_U_33
_atom_site_aniso_U_23
_atom_site_aniso_U_13
_atom_site_aniso_U_12
W1 0.02465(13) 0.03660(15) 0.05967(19) 0.02909(13) 0.01056(11) 0.00631(10)
C3 0.043(4) 0.039(4) 0.077(6) 0.010(4) 0.000(4) 0.012(3)
N3 0.064(5) 0.090(5) 0.104(6) 0.023(5) -0.019(4) 0.043(4)
C6 0.040(4) 0.051(4) 0.071(5) 0.033(4) 0.018(4) 0.012(3)
N6 0.059(4) 0.075(5) 0.110(6) 0.054(4) 0.041(4) 0.010(3)
C1 0.032(4) 0.045(4) 0.068(5) 0.033(4) 0.016(4) 0.010(3)
N1 0.054(4) 0.044(4) 0.084(5) 0.027(4) 0.010(3) 0.000(3)
C2 0.037(4) 0.044(4) 0.064(5) 0.030(4) -0.006(4) -0.009(3)
N2 0.062(4) 0.066(4) 0.072(5) 0.037(4) 0.011(4) -0.010(3)
C5 0.029(4) 0.079(5) 0.095(7) 0.059(6) 0.028(4) 0.016(4)
N5 0.068(5) 0.128(6) 0.082(6) 0.058(5) 0.019(4) 0.035(4)
C4 0.041(4) 0.055(5) 0.066(6) 0.029(4) 0.011(4) 0.013(4)
N4 0.068(4) 0.064(5) 0.092(6) 0.031(4) 0.025(4) 0.024(4)
N7 0.031(3) 0.035(3) 0.064(4) 0.029(3) 0.014(3) 0.010(2)
C7 0.035(4) 0.052(4) 0.078(5) 0.043(4) 0.016(3) 0.011(3)
C8 0.050(4) 0.045(4) 0.083(6) 0.040(4) 0.020(4) 0.017(3)
C9 0.048(4) 0.064(5) 0.065(5) 0.035(4) 0.008(4) 0.030(4)
C10 0.029(3) 0.059(5) 0.066(5) 0.031(4) 0.007(3) 0.013(3)
C11 0.033(4) 0.043(4) 0.052(4) 0.026(4) 0.018(3) 0.010(3)
C12 0.025(3) 0.049(4) 0.049(4) 0.027(4) 0.007(3) 0.002(3)
C13 0.028(4) 0.059(5) 0.083(6) 0.038(4) 0.005(3) -0.004(3)
C14 0.038(4) 0.065(5) 0.089(6) 0.037(5) 0.003(4) -0.014(4)
C15 0.060(5) 0.042(4) 0.080(6) 0.030(4) 0.006(4) -0.017(4)
C16 0.045(4) 0.038(4) 0.069(5) 0.025(4) 0.007(4) 0.004(3)
N8 0.027(3) 0.031(3) 0.061(4) 0.023(3) 0.012(3) 0.003(2)
P1 0.0595(12) 0.0536(12) 0.0648(14) 0.0312(11) 0.0324(11) 0.0183(9)
C17 0.043(4) 0.061(5) 0.055(5) 0.031(4) 0.016(4) 0.015(4)
C18 0.050(5) 0.104(7) 0.062(6) 0.047(5) 0.017(4) 0.016(5)
C19 0.071(6) 0.096(7) 0.071(7) 0.042(6) -0.002(5) -0.009(5)
C20 0.099(7) 0.057(5) 0.051(6) 0.018(4) 0.003(5) 0.009(5)
C21 0.065(5) 0.064(6) 0.079(6) 0.026(5) 0.024(5) 0.028(4)
C22 0.051(5) 0.052(5) 0.089(6) 0.017(5) 0.022(4) 0.007(4)
C23 0.057(4) 0.049(5) 0.049(5) 0.022(4) 0.016(4) 0.008(4)
C24 0.067(5) 0.051(5) 0.061(5) 0.027(4) 0.008(4) 0.005(4)
C25 0.084(6) 0.055(5) 0.065(6) 0.030(5) 0.009(5) 0.006(4)
C26 0.072(5) 0.078(6) 0.061(6) 0.035(5) 0.017(4) 0.008(5)
C27 0.074(6) 0.070(6) 0.063(6) 0.022(5) 0.008(5) -0.003(5)
C28 0.076(6) 0.049(5) 0.067(6) 0.017(5) 0.030(5) 0.015(4)
C29 0.060(5) 0.057(5) 0.070(6) 0.035(5) 0.029(4) 0.023(4)
C35 0.075(5) 0.073(5) 0.093(7) 0.058(5) 0.048(5) 0.039(4)
C32 0.117(8) 0.069(6) 0.097(8) 0.040(6) 0.043(6) 0.022(6)
C31 0.130(8) 0.074(7) 0.177(10) 0.057(7) 0.120(8) 0.021(6)
C30 0.112(7) 0.077(7) 0.237(13) 0.080(8) 0.123(8) 0.045(6)
C33A 0.175(18) 0.048(9) 0.064(14) 0.013(9) 0.045(14) 0.015(10)
C34A 0.160(17) 0.044(9) 0.076(15) 0.021(9) 0.056(13) 0.025(10)
C33B 0.067(15) 0.071(16) 0.12(3) 0.061(18) 0.032(15) 0.025(12)
C34B 0.057(13) 0.075(15) 0.08(2) 0.043(15) 0.017(12) -0.006(11)
C36 0.079(6) 0.066(6) 0.087(7) 0.025(5) 0.042(5) 0.005(4)
C37 0.114(8) 0.078(7) 0.119(9) 0.030(6) 0.078(8) 0.007(6)
C38 0.125(10) 0.130(9) 0.255(17) 0.130(11) 0.141(11) 0.082(8)
C39 0.152(11) 0.256(15) 0.303(18) 0.237(15) 0.157(12) 0.150(11)
C40 0.128(8) 0.213(12) 0.227(13) 0.188(11) 0.133(9) 0.122(8)
O1 0.165(13) 0.142(13) 0.142(13) 0.062(11) 0.016(10) 0.033(10)

loop_
_atom_type_symbol
_atom_type_description
_atom_type_scat_dispersion_real
_atom_type_scat_dispersion_imag
_atom_type_scat_source
C C 0.0033 0.0016 'International Tables Vol C Tables 4.2.6.8 and 6.1.1.4'
H H 0.0000 0.0000 'International Tables Vol C Tables 4.2.6.8 and 6.1.1.4'
N N 0.0061 0.0033 'International Tables Vol C Tables 4.2.6.8 and 6.1.1.4'
P P 0.1023 0.0942 'International Tables Vol C Tables 4.2.6.8 and 6.1.1.4'
W W -0.8490 6.8722 'International Tables Vol C Tables 4.2.6.8 and 6.1.1.4'
O O 0.0106 0.0060 'International Tables Vol C Tables 4.2.6.8 and 6.1.1.4'

loop_
_geom_angle_atom_site_label_1
_geom_angle_atom_site_label_2
_geom_angle_atom_site_label_3
_geom_angle
_geom_angle_site_symmetry_1
_geom_angle_site_symmetry_3
_geom_angle_publ_flag
C6 W1 C4 86.7(2) . . ?
C6 W1 C5 72.2(2) . . ?
C4 W1 C5 72.7(3) . . ?
C6 W1 C2 141.4(2) . . ?
C4 W1 C2 115.5(2) . . ?
C5 W1 C2 142.4(2) . . ?
C6 W1 C3 83.3(3) . . ?
C4 W1 C3 68.8(3) . . ?
C5 W1 C3 135.1(3) . . ?
C2 W1 C3 77.0(3) . . ?
C6 W1 C1 71.1(2) . . ?
C4 W1 C1 136.8(2) . . ?
C5 W1 C1 129.6(3) . . ?
C2 W1 C1 71.3(2) . . ?
C3 W1 C1 72.0(2) . . ?
C6 W1 N7 96.3(2) . . ?
C4 W1 N7 142.4(2) . . ?
C5 W1 N7 72.7(2) . . ?
C2 W1 N7 84.6(2) . . ?
C3 W1 N7 148.8(2) . . ?
C1 W1 N7 78.4(2) . . ?
C6 W1 N8 146.7(2) . . ?
C4 W1 N8 82.9(2) . . ?
C5 W1 N8 74.5(2) . . ?
C2 W1 N8 70.6(2) . . ?
C3 W1 N8 121.3(2) . . ?
C1 W1 N8 134.5(2) . . ?
N7 W1 N8 74.14(17) . . ?
N3 C3 W1 178.4(7) . . ?
N6 C6 W1 176.1(6) . . ?
N1 C1 W1 178.9(6) . . ?
N2 C2 W1 174.5(6) . . ?
N5 C5 W1 174.7(6) . . ?
N4 C4 W1 177.9(6) . . ?
C7 N7 C11 118.3(5) . . ?
C7 N7 W1 124.5(4) . . ?
C11 N7 W1 116.6(4) . . ?
N7 C7 C8 123.9(6) . . ?
C7 C8 C9 118.1(6) . . ?
C10 C9 C8 119.7(6) . . ?
C9 C10 C11 120.4(6) . . ?
N7 C11 C10 119.5(5) . . ?
N7 C11 C12 116.2(5) . . ?
C10 C11 C12 124.3(5) . . ?
N8 C12 C13 120.2(6) . . ?
N8 C12 C11 117.1(5) . . ?
C13 C12 C11 122.7(6) . . ?
C14 C13 C12 119.5(6) . . ?
C15 C14 C13 118.7(6) . . ?
C14 C15 C16 120.0(6) . . ?
N8 C16 C15 121.3(6) . . ?
C16 N8 C12 120.2(5) . . ?
C16 N8 W1 123.8(4) . . ?
C12 N8 W1 115.7(4) . . ?
C17 P1 C35 110.2(4) . . ?
C17 P1 C23 107.9(3) . . ?
C35 P1 C23 108.7(3) . . ?
C17 P1 C29 111.8(3) . . ?
C35 P1 C29 108.0(3) . . ?
C23 P1 C29 110.2(3) . . ?
C18 C17 C22 117.4(7) . . ?
C18 C17 P1 121.7(6) . . ?
C22 C17 P1 120.8(5) . . ?
C19 C18 C17 120.2(7) . . ?
C20 C19 C18 121.6(8) . . ?
C21 C20 C19 118.8(8) . . ?
C20 C21 C22 121.1(7) . . ?
C21 C22 C17 120.9(7) . . ?
C28 C23 C24 119.9(7) . . ?
C28 C23 P1 120.2(6) . . ?
C24 C23 P1 119.9(6) . . ?
C23 C24 C25 119.3(7) . . ?
C26 C25 C24 119.5(7) . . ?
C27 C26 C25 121.2(8) . . ?
C26 C27 C28 119.2(8) . . ?
C27 C28 C23 120.8(7) . . ?
C30 C29 C34A 114.2(9) . . ?
C30 C29 C34B 107.9(10) . . ?
C34A C29 C34B 54.4(9) . . ?
C30 C29 P1 122.3(6) . . ?
C34A C29 P1 119.1(7) . . ?
C34B C29 P1 119.9(8) . . ?
C36 C35 C40 120.0(8) . . ?
C36 C35 P1 122.0(7) . . ?
C40 C35 P1 118.1(7) . . ?
C31 C32 C33B 107.2(12) . . ?
C31 C32 C33A 113.8(10) . . ?
C33B C32 C33A 57.8(11) . . ?
C32 C31 C30 123.7(8) . . ?
C29 C30 C31 122.5(8) . . ?
C34A C33A C32 117.0(11) . . ?
C33A C34A C29 119.5(11) . . ?
C34B C33B C32 120.6(16) . . ?
C33B C34B C29 117.5(15) . . ?
C35 C36 C37 120.3(9) . . ?
C38 C37 C36 118.9(10) . . ?
C37 C38 C39 123.1(10) . . ?
C38 C39 C40 118.0(11) . . ?
C35 C40 C39 119.6(9) . . ?

loop_
_geom_bond_atom_site_label_1
_geom_bond_atom_site_label_2
_geom_bond_distance
_geom_bond_site_symmetry_2
_geom_bond_publ_flag
W1 C6 2.132(6) . ?
W1 C4 2.134(7) . ?
W1 C5 2.141(9) . ?
W1 C2 2.148(8) . ?
W1 C3 2.155(7) . ?
W1 C1 2.165(7) . ?
W1 N7 2.188(4) . ?
W1 N8 2.226(4) . ?
C3 N3 1.141(7) . ?
C6 N6 1.145(7) . ?
C1 N1 1.135(7) . ?
C2 N2 1.148(7) . ?
C5 N5 1.159(8) . ?
C4 N4 1.143(7) . ?
N7 C7 1.335(7) . ?
N7 C11 1.365(6) . ?
C7 C8 1.361(7) . ?
C8 C9 1.373(8) . ?
C9 C10 1.355(8) . ?
C10 C11 1.393(7) . ?
C11 C12 1.443(7) . ?
C12 N8 1.344(6) . ?
C12 C13 1.398(7) . ?
C13 C14 1.379(8) . ?
C14 C15 1.367(8) . ?
C15 C16 1.379(7) . ?
C16 N8 1.330(7) . ?
P1 C17 1.777(7) . ?
P1 C35 1.782(7) . ?
P1 C23 1.789(7) . ?
P1 C29 1.799(7) . ?
C17 C18 1.397(8) . ?
C17 C22 1.401(8) . ?
C18 C19 1.372(10) . ?
C19 C20 1.369(10) . ?
C20 C21 1.366(9) . ?
C21 C22 1.368(9) . ?
C23 C28 1.373(9) . ?
C23 C24 1.377(8) . ?
C24 C25 1.393(9) . ?
C25 C26 1.369(9) . ?
C26 C27 1.365(10) . ?
C27 C28 1.372(9) . ?
C29 C30 1.298(9) . ?
C29 C34A 1.445(15) . ?
C29 C34B 1.45(2) . ?
C35 C36 1.371(10) . ?
C35 C40 1.372(11) . ?
C32 C31 1.271(11) . ?
C32 C33B 1.42(2) . ?
C32 C33A 1.475(16) . ?
C31 C30 1.393(10) . ?
C33A C34A 1.412(17) . ?
C33B C34B 1.40(2) . ?
C36 C37 1.393(10) . ?
C37 C38 1.333(13) . ?
C38 C39 1.364(15) . ?
C39 C40 1.407(11) . ?
